data_7131058
loop_
_publ_author_name
'Yan, Dong'
'Ma, Yao'
'Huang, Hongbo'
'Zhang, Bingbing'
'Tang, Ru-Ling'
'Hu, Liang'
'Mao, Fei-Fei'
'Zheng, Jie'
'Zhang, Xiu-Du'
'Li, Shu-Fang'

_publ_section_title
;
 Na<sub>2</sub>(C<sub>4</sub>O<sub>4</sub>)(H<sub>3</sub>BO<sub>3</sub>)(H<sub>2</sub>O)<sub>4</sub>&#xb7;H<sub>3</sub>BO<sub>3</sub>:
 the first borate-squarate with strong SHG response obtained by superior
 synergy.
;
_journal_issue 2
_journal_name_full 'Chemical communications (Cambridge, England)'
_journal_page_first 219
_journal_page_last 222
_journal_paper_doi 10.1039/d2cc05307a
_journal_volume 59
_journal_year 2022
_chemical_formula_moiety 'C4 H11 B Na2 O11, B H3 O3'
_chemical_formula_sum 'C4 H14 B2 Na2 O14'
_chemical_formula_weight 353.75
_space_group_crystal_system orthorhombic
_space_group_IT_number 36
_space_group_name_Hall 'C 2c -2'
_space_group_name_H-M_alt 'C m c 21'
_atom_sites_solution_hydrogens difmap
_audit_block_doi 10.5517/ccdc.csd.cc2cljr8
_audit_creation_date 2022-07-25
_audit_creation_method
;
Olex2 1.3
(compiled Nov 21 2019 18:26:39 for OlexSys, GUI svn.r6003)
;
_audit_update_record
;
2022-07-25 deposited with the CCDC.	2022-11-28 downloaded from the CCDC.
;
_cell_angle_alpha 90
_cell_angle_beta 90
_cell_angle_gamma 90
_cell_formula_units_Z 4
_cell_length_a 6.9611(5)
_cell_length_b 16.1581(11)
_cell_length_c 12.5919(9)
_cell_measurement_reflns_used 5309
_cell_measurement_temperature 293(2)
_cell_measurement_theta_max 27.44
_cell_measurement_theta_min 2.52
_cell_volume 1416.31(17)
_computing_cell_refinement 'SAINT v8.37A (Bruker, 2015)'
_computing_data_reduction 'SAINT v8.37A (Bruker, 2015)'
_computing_molecular_graphics 'Olex2 1.3 (Dolomanov et al., 2009)'
_computing_publication_material 'Olex2 1.3 (Dolomanov et al., 2009)'
_computing_structure_refinement 'XL  (Sheldrick, 2008)'
_diffrn_ambient_temperature 293.15
_diffrn_measured_fraction_theta_full 1.000
_diffrn_measured_fraction_theta_max 1.000
_diffrn_measurement_device_type 'Bruker APEX-II CCD'
_diffrn_measurement_method '\f and \w scans'
_diffrn_radiation_type MoK\a
_diffrn_radiation_wavelength 0.71073
_diffrn_reflns_av_R_equivalents 0.0297
_diffrn_reflns_av_unetI/netI 0.0252
_diffrn_reflns_Laue_measured_fraction_full 1.000
_diffrn_reflns_Laue_measured_fraction_max 1.000
_diffrn_reflns_limit_h_max 9
_diffrn_reflns_limit_h_min -9
_diffrn_reflns_limit_k_max 20
_diffrn_reflns_limit_k_min -20
_diffrn_reflns_limit_l_max 16
_diffrn_reflns_limit_l_min -16
_diffrn_reflns_number 8217
_diffrn_reflns_point_group_measured_fraction_full 0.999
_diffrn_reflns_point_group_measured_fraction_max 0.995
_diffrn_reflns_theta_full 25.242
_diffrn_reflns_theta_max 27.477
_diffrn_reflns_theta_min 2.521
_diffrn_source_current 30.0
_diffrn_source_power 1.5
_diffrn_source_voltage 50.0
_diffrn_standards_number 0
_exptl_absorpt_coefficient_mu 0.213
_exptl_absorpt_correction_T_max 0.7456
_exptl_absorpt_correction_T_min 0.6171
_exptl_absorpt_correction_type none
_exptl_absorpt_process_details
;
SADABS-2016/2 (Bruker,2016/2) was used for absorption correction.
wR2(int) was 0.0777 before and 0.0537 after correction.
The Ratio of minimum to maximum transmission is 0.8277.
The \l/2 correction factor is Not present.
;
_exptl_crystal_density_diffrn 1.659
_exptl_crystal_description block
_exptl_crystal_F_000 728
_refine_diff_density_max 0.206
_refine_diff_density_min -0.193
_refine_diff_density_rms 0.044
_refine_ls_abs_structure_details
;
 Flack x determined using 747 quotients [(I+)-(I-)]/[(I+)+(I-)]
 (Parsons, Flack and Wagner, Acta Cryst. B69 (2013) 249-259).
;
_refine_ls_abs_structure_Flack 0.27(15)
_refine_ls_extinction_method none
_refine_ls_goodness_of_fit_ref 1.049
_refine_ls_hydrogen_treatment refU
_refine_ls_matrix_type full
_refine_ls_number_parameters 137
_refine_ls_number_reflns 1746
_refine_ls_number_restraints 1
_refine_ls_restrained_S_all 1.049
_refine_ls_R_factor_all 0.0286
_refine_ls_R_factor_gt 0.0268
_refine_ls_shift/su_max 0.000
_refine_ls_shift/su_mean 0.000
_refine_ls_structure_factor_coef Fsqd
_refine_ls_weighting_details 'w=1/[\s^2^(Fo^2^)+(0.0487P)^2^+0.1483P] where P=(Fo^2^+2Fc^2^)/3'
_refine_ls_weighting_scheme calc
_refine_ls_wR_factor_gt 0.0734
_refine_ls_wR_factor_ref 0.0744
_reflns_Friedel_coverage 0.902
_reflns_Friedel_fraction_full 0.998
_reflns_Friedel_fraction_max 0.989
_reflns_number_gt 1649
_reflns_number_total 1746
_reflns_threshold_expression 'I > 2\s(I)'
_cod_data_source_file d2cc05307a2.cif
_cod_data_source_block a_a
_cod_depositor_comments 'Adding full bibliography for 7131058.cif.'
_cod_database_code 7131058
_shelx_shelxl_version_number 2014/7
_shelx_space_group_comment
;
The symmetry employed for this shelxl refinement is uniquely defined
by the following loop, which should always be used as a source of
symmetry information in preference to the above space-group names.
They are only intended as comments.
;
_olex2_refinement_description
;
1.a Riding coordinates:
 O1(H1), O12(H12), O11(H11), O5(H5A,H5B), O4(H4A,H4B), O2(H2), O10(H10), O3(H3)
;
_olex2_submission_special_instructions 'No special instructions were received'

loop_
_space_group_symop_operation_xyz
'x, y, z'
'-x, -y, z+1/2'
'x, -y, z+1/2'
'-x, y, z'
'x+1/2, y+1/2, z'
'-x+1/2, -y+1/2, z+1/2'
'x+1/2, -y+1/2, z+1/2'
'-x+1/2, y+1/2, z'

loop_
_atom_site_label
_atom_site_type_symbol
_atom_site_fract_x
_atom_site_fract_y
_atom_site_fract_z
_atom_site_U_iso_or_equiv
_atom_site_adp_type
_atom_site_occupancy
_atom_site_site_symmetry_order
_atom_site_calc_flag
_atom_site_refinement_flags_posn
_atom_site_refinement_flags_adp
_atom_site_refinement_flags_occupancy
_atom_site_disorder_assembly
_atom_site_disorder_group
Na01 Na 0.5000 0.51051(8) 0.29623(9) 0.0287(3) Uani 1 2 d S T P . .
Na02 Na 0.5000 0.45682(8) 0.53716(10) 0.0301(3) Uani 1 2 d S T P . .
O8 O 0.5000 0.17570(14) 0.19028(18) 0.0325(5) Uani 1 2 d S T P . .
O1 O 0.5000 0.75345(14) 0.4914(2) 0.0406(6) Uani 1 2 d S T P . .
H1 H 0.5000 0.7672 0.5422 0.062(17) Uiso 1 2 d R . P . .
O12 O 0.5000 0.10143(14) 0.65043(19) 0.0344(5) Uani 1 2 d S T P . .
H12 H 0.5000 0.1160 0.5909 0.031(10) Uiso 1 2 d R . P . .
O9 O 0.5000 0.12160(12) 0.44108(18) 0.0330(5) Uani 1 2 d S T P . .
O11 O 0.5000 0.13695(12) 0.82880(19) 0.0328(5) Uani 1 2 d S T P . .
H11 H 0.5000 0.1734 0.8753 0.039(12) Uiso 1 2 d R . P . .
O7 O 0.5000 0.31261(14) 0.50889(19) 0.0365(6) Uani 1 2 d S T P . .
O5 O 0.7485(2) 0.48347(10) 0.41713(12) 0.0331(4) Uani 1 1 d . . . . .
H5A H 0.8154 0.5238 0.4299 0.059(10) Uiso 1 1 d R . . . .
H5B H 0.8198 0.4466 0.3993 0.049(8) Uiso 1 1 d R . . . .
O4 O 0.2609(2) 0.54134(10) 0.17099(12) 0.0342(4) Uani 1 1 d . . . . .
H4A H 0.1884 0.5836 0.1778 0.051(8) Uiso 1 1 d R . . . .
H4B H 0.1868 0.4993 0.1658 0.064(10) Uiso 1 1 d R . . . .
O6 O 0.5000 0.36636(14) 0.25889(18) 0.0401(6) Uani 1 2 d S T P . .
O2 O 0.5000 0.64308(14) 0.37057(18) 0.0395(6) Uani 1 2 d S T P . .
H2 H 0.5000 0.6802 0.3232 0.065(16) Uiso 1 2 d R . P . .
O10 O 0.5000 0.24484(15) 0.7045(2) 0.0428(7) Uani 1 2 d S T P . .
H10 H 0.5000 0.2603 0.6573 0.07(2) Uiso 1 2 d R . P . .
O3 O 0.5000 0.61121(15) 0.5492(2) 0.0398(6) Uani 1 2 d S T P . .
H3 H 0.5000 0.6223 0.6130 0.09(2) Uiso 1 2 d R . P . .
C4 C 0.5000 0.18890(18) 0.3902(2) 0.0248(6) Uani 1 2 d S T P . .
C2 C 0.5000 0.27599(18) 0.4223(2) 0.0262(6) Uani 1 2 d S T P . .
C3 C 0.5000 0.21333(17) 0.2789(2) 0.0249(6) Uani 1 2 d S T P . .
C1 C 0.5000 0.30012(18) 0.3088(3) 0.0273(6) Uani 1 2 d S T P . .
B1 B 0.5000 0.6705(2) 0.4731(3) 0.0280(7) Uani 1 2 d S T P . .
B2 B 0.5000 0.1628(2) 0.7246(3) 0.0295(7) Uani 1 2 d S T P . .

loop_
_atom_site_aniso_label
_atom_site_aniso_U_11
_atom_site_aniso_U_22
_atom_site_aniso_U_33
_atom_site_aniso_U_23
_atom_site_aniso_U_13
_atom_site_aniso_U_12
Na01 0.0363(6) 0.0246(5) 0.0254(6) -0.0008(5) 0.000 0.000
Na02 0.0390(6) 0.0259(6) 0.0255(6) -0.0006(5) 0.000 0.000
O8 0.0515(13) 0.0215(11) 0.0246(12) -0.0035(9) 0.000 0.000
O1 0.0763(18) 0.0216(11) 0.0238(13) -0.0026(9) 0.000 0.000
O12 0.0541(13) 0.0238(11) 0.0252(12) -0.0001(10) 0.000 0.000
O9 0.0541(13) 0.0190(9) 0.0259(11) 0.0012(10) 0.000 0.000
O11 0.0520(13) 0.0209(10) 0.0257(11) 0.0030(9) 0.000 0.000
O7 0.0643(16) 0.0223(10) 0.0228(11) -0.0036(9) 0.000 0.000
O5 0.0354(7) 0.0281(7) 0.0359(8) -0.0049(7) 0.0030(7) 0.0005(6)
O4 0.0363(8) 0.0325(9) 0.0337(9) -0.0030(7) -0.0010(7) 0.0040(7)
O6 0.0754(18) 0.0179(10) 0.0269(12) 0.0013(9) 0.000 0.000
O2 0.0746(18) 0.0213(11) 0.0227(13) -0.0024(9) 0.000 0.000
O10 0.083(2) 0.0235(12) 0.0223(11) 0.0034(10) 0.000 0.000
O3 0.0726(16) 0.0233(11) 0.0235(11) -0.0009(10) 0.000 0.000
C4 0.0304(15) 0.0181(12) 0.0261(15) -0.0011(11) 0.000 0.000
C2 0.0352(15) 0.0198(12) 0.0236(15) -0.0003(12) 0.000 0.000
C3 0.0311(15) 0.0185(14) 0.0250(15) -0.0018(12) 0.000 0.000
C1 0.0376(15) 0.0226(13) 0.0218(15) -0.0005(12) 0.000 0.000
B1 0.0361(17) 0.0220(15) 0.0259(18) -0.0023(14) 0.000 0.000
B2 0.0359(18) 0.0258(16) 0.0269(19) 0.0007(14) 0.000 0.000

loop_
_atom_type_symbol
_atom_type_description
_atom_type_scat_dispersion_real
_atom_type_scat_dispersion_imag
_atom_type_scat_source
C C 0.0033 0.0016 'International Tables Vol C Tables 4.2.6.8 and 6.1.1.4'
H H 0.0000 0.0000 'International Tables Vol C Tables 4.2.6.8 and 6.1.1.4'
B B 0.0013 0.0007 'International Tables Vol C Tables 4.2.6.8 and 6.1.1.4'
Na Na 0.0362 0.0249 'International Tables Vol C Tables 4.2.6.8 and 6.1.1.4'
O O 0.0106 0.0060 'International Tables Vol C Tables 4.2.6.8 and 6.1.1.4'

loop_
_geom_angle_atom_site_label_1
_geom_angle_atom_site_label_2
_geom_angle_atom_site_label_3
_geom_angle
_geom_angle_site_symmetry_1
_geom_angle_site_symmetry_3
_geom_angle_publ_flag
Na02 Na01 Na02 173.23(5) . 2_664 ?
O5 Na01 Na02 47.52(4) . . ?
O5 Na01 Na02 132.11(4) 4_655 2_664 ?
O5 Na01 Na02 132.11(4) . 2_664 ?
O5 Na01 Na02 47.52(4) 4_655 . ?
O5 Na01 O5 95.03(8) . 4_655 ?
O5 Na01 O4 177.44(7) . . ?
O5 Na01 O4 87.29(5) . 4_655 ?
O5 Na01 O4 177.44(7) 4_655 4_655 ?
O5 Na01 O4 87.29(5) 4_655 . ?
O5 Na01 O6 86.89(6) 4_655 . ?
O5 Na01 O6 86.89(6) . . ?
O4 Na01 Na02 45.78(4) . 2_664 ?
O4 Na01 Na02 134.80(4) 4_655 . ?
O4 Na01 Na02 134.80(4) . . ?
O4 Na01 Na02 45.78(4) 4_655 2_664 ?
O4 Na01 O4 90.36(8) 4_655 . ?
O4 Na01 O6 94.31(6) 4_655 . ?
O4 Na01 O6 94.31(6) . . ?
O6 Na01 Na02 85.45(7) . . ?
O6 Na01 Na02 87.78(7) . 2_664 ?
O2 Na01 Na02 104.42(7) . 2_664 ?
O2 Na01 Na02 82.35(7) . . ?
O2 Na01 O5 84.88(6) . . ?
O2 Na01 O5 84.88(6) . 4_655 ?
O2 Na01 O4 94.28(6) . 4_655 ?
O2 Na01 O4 94.28(6) . . ?
O2 Na01 O6 167.80(10) . . ?
Na01 Na02 Na01 154.85(4) . 2_665 ?
O7 Na02 Na01 97.27(8) . . ?
O7 Na02 Na01 107.88(8) . 2_665 ?
O7 Na02 O4 96.89(7) . 2_665 ?
O7 Na02 O4 96.89(7) . 3_565 ?
O7 Na02 O3 174.80(11) . . ?
O5 Na02 Na01 47.74(4) . . ?
O5 Na02 Na01 127.52(5) . 2_665 ?
O5 Na02 Na01 127.52(5) 4_655 2_665 ?
O5 Na02 Na01 47.74(4) 4_655 . ?
O5 Na02 O7 94.84(7) . . ?
O5 Na02 O7 94.84(7) 4_655 . ?
O5 Na02 O5 95.48(9) 4_655 . ?
O5 Na02 O4 167.91(8) . 3_565 ?
O5 Na02 O4 86.44(5) . 2_665 ?
O5 Na02 O4 86.44(5) 4_655 3_565 ?
O5 Na02 O4 167.92(8) 4_655 2_665 ?
O5 Na02 O3 81.69(6) . . ?
O5 Na02 O3 81.69(6) 4_655 . ?
O4 Na02 Na01 132.89(4) 3_565 . ?
O4 Na02 Na01 45.22(4) 2_665 2_665 ?
O4 Na02 Na01 45.22(4) 3_565 2_665 ?
O4 Na02 Na01 132.89(4) 2_665 . ?
O4 Na02 O4 89.27(8) 2_665 3_565 ?
O4 Na02 O3 86.80(7) 3_565 . ?
O4 Na02 O3 86.80(7) 2_665 . ?
O3 Na02 Na01 77.32(7) . 2_665 ?
O3 Na02 Na01 77.53(7) . . ?
B1 O1 H1 118.9 . . ?
B2 O12 H12 115.8 . . ?
B2 O11 H11 117.2 . . ?
C2 O7 Na02 127.2(2) . . ?
Na01 O5 H5A 113.6 . . ?
Na01 O5 H5B 114.2 . . ?
Na02 O5 Na01 84.74(6) . . ?
Na02 O5 H5A 116.2 . . ?
Na02 O5 H5B 119.9 . . ?
H5A O5 H5B 107.0 . . ?
Na01 O4 Na02 89.00(6) . 2_664 ?
Na01 O4 H4A 121.4 . . ?
Na01 O4 H4B 108.1 . . ?
Na02 O4 H4A 118.5 2_664 . ?
Na02 O4 H4B 112.3 2_664 . ?
H4A O4 H4B 106.6 . . ?
C1 O6 Na01 138.2(2) . . ?
Na01 O2 H2 111.6 . . ?
B1 O2 Na01 132.6(2) . . ?
B1 O2 H2 115.9 . . ?
B2 O10 H10 123.6 . . ?
Na02 O3 H3 106.1 . . ?
B1 O3 Na02 131.5(2) . . ?
B1 O3 H3 122.4 . . ?
O9 C4 C2 133.4(3) . . ?
O9 C4 C3 136.3(3) . . ?
C3 C4 C2 90.3(2) . . ?
O7 C2 C4 134.6(3) . . ?
O7 C2 C1 136.3(3) . . ?
C4 C2 C1 89.2(2) . . ?
O8 C3 C4 135.7(3) . . ?
O8 C3 C1 133.6(3) . . ?
C1 C3 C4 90.7(2) . . ?
O6 C1 C2 135.7(3) . . ?
O6 C1 C3 134.6(3) . . ?
C3 C1 C2 89.8(2) . . ?
O1 B1 O2 118.7(3) . . ?
O3 B1 O1 125.2(3) . . ?
O3 B1 O2 116.1(3) . . ?
O12 B2 O11 115.6(3) . . ?
O10 B2 O12 126.0(3) . . ?
O10 B2 O11 118.5(3) . . ?

loop_
_geom_bond_atom_site_label_1
_geom_bond_atom_site_label_2
_geom_bond_distance
_geom_bond_site_symmetry_2
_geom_bond_publ_flag
Na01 Na02 3.3045(17) 2_664 ?
Na01 Na02 3.1554(17) . ?
Na01 O5 2.3452(16) . ?
Na01 O5 2.3452(16) 4_655 ?
Na01 O4 2.3461(17) . ?
Na01 O4 2.3461(17) 4_655 ?
Na01 O6 2.376(2) . ?
Na01 O2 2.338(3) . ?
Na02 Na01 3.3045(17) 2_665 ?
Na02 O7 2.357(3) . ?
Na02 O5 2.3369(17) . ?
Na02 O5 2.3369(17) 4_655 ?
Na02 O4 2.3686(17) 3_565 ?
Na02 O4 2.3686(17) 2_665 ?
Na02 O3 2.499(3) . ?
O8 C3 1.271(4) . ?
O1 H1 0.6773 . ?
O1 B1 1.360(4) . ?
O12 H12 0.7858 . ?
O12 B2 1.362(4) . ?
O9 C4 1.262(4) . ?
O11 H11 0.8305 . ?
O11 B2 1.378(4) . ?
O7 C2 1.240(4) . ?
O5 H5A 0.8167 . ?
O5 H5B 0.8077 . ?
O4 Na02 2.3685(17) 2_664 ?
O4 H4A 0.8537 . ?
O4 H4B 0.8552 . ?
O6 C1 1.241(4) . ?
O2 H2 0.8468 . ?
O2 B1 1.365(4) . ?
O10 H10 0.6452 . ?
O10 B2 1.349(4) . ?
O3 H3 0.8226 . ?
O3 B1 1.356(4) . ?
C4 C2 1.464(4) . ?
C4 C3 1.455(4) . ?
C2 C1 1.482(4) . ?
C3 C1 1.452(4) . ?

loop_
_geom_torsion_atom_site_label_1
_geom_torsion_atom_site_label_2
_geom_torsion_atom_site_label_3
_geom_torsion_atom_site_label_4
_geom_torsion
_geom_torsion_site_symmetry_1
_geom_torsion_site_symmetry_2
_geom_torsion_site_symmetry_3
_geom_torsion_site_symmetry_4
_geom_torsion_publ_flag
Na01 O6 C1 C2 0.000(1) . . . . ?
Na01 O6 C1 C3 180.000(1) . . . . ?
Na01 O2 B1 O1 180.000(1) . . . . ?
Na01 O2 B1 O3 0.000(1) . . . . ?
Na02 O7 C2 C4 180.000(1) . . . . ?
Na02 O7 C2 C1 0.000(1) . . . . ?
Na02 O3 B1 O1 180.000(1) . . . . ?
Na02 O3 B1 O2 0.000(1) . . . . ?
O8 C3 C1 O6 0.000(1) . . . . ?
O8 C3 C1 C2 180.000(1) . . . . ?
O9 C4 C2 O7 0.000(1) . . . . ?
O9 C4 C2 C1 180.000(1) . . . . ?
O9 C4 C3 O8 0.000(1) . . . . ?
O9 C4 C3 C1 180.000(1) . . . . ?
O7 C2 C1 O6 0.000(1) . . . . ?
O7 C2 C1 C3 180.000(1) . . . . ?
C4 C2 C1 O6 180.000(1) . . . . ?
C4 C2 C1 C3 0.000(0) . . . . ?
C4 C3 C1 O6 180.000(1) . . . . ?
C4 C3 C1 C2 0.000(1) . . . . ?
C2 C4 C3 O8 180.000(1) . . . . ?
C2 C4 C3 C1 0.000(1) . . . . ?
C3 C4 C2 O7 180.000(1) . . . . ?
C3 C4 C2 C1 0.000(1) . . . . ?
